data_9003042
loop_
_publ_author_name
'Hughes, K.-A.'
'Burns, P. C.'

_publ_section_title
;
 A new uranyl carbonate sheet in the crystal structure of fontanite,
 Ca[(UO2)3(CO3)2O2](H2O)6
;
_journal_name_full 'American Mineralogist'
_journal_page_first 962
_journal_page_last 966
_journal_volume 88
_journal_year 2003
_chemical_formula_structural Ca[(UO2)3(CO3)2O2]*6(H2O)
_chemical_formula_sum 'C2 H12 Ca O20 U3'
_chemical_name_mineral Fontanite
_space_group_IT_number 14
_symmetry_space_group_name_Hall '-P 2yn'
_symmetry_space_group_name_H-M 'P 1 21/n 1'
_cell_angle_alpha 90
_cell_angle_beta 90.064
_cell_angle_gamma 90
_cell_formula_units_Z 4
_cell_length_a 6.968
_cell_length_b 17.276
_cell_length_c 15.377
_cell_volume 1851.069
_database_code_amcsd 0003131
_exptl_crystal_density_diffrn 3.984
_cod_original_formula_sum 'U3 Ca C2 O20 H12'
_cod_database_code 9003042

loop_
_space_group_symop_operation_xyz
x,y,z
1/2+x,1/2-y,1/2+z
1/2-x,1/2+y,1/2-z
-x,-y,-z

loop_
_atom_site_aniso_label
_atom_site_aniso_U_11
_atom_site_aniso_U_22
_atom_site_aniso_U_33
_atom_site_aniso_U_12
_atom_site_aniso_U_13
_atom_site_aniso_U_23
U(1) 0.01100 0.04400 0.02000 -0.00200 -0.00300 0.00200
U(2) 0.01100 0.03600 0.02400 -0.00100 -0.00200 0.00200
U(3) 0.01000 0.04300 0.01900 -0.00100 -0.00300 0.00200
Ca(1) 0.03700 0.05200 0.03900 -0.00100 0.00000 0.00300

loop_
_atom_site_label
_atom_site_fract_x
_atom_site_fract_y
_atom_site_fract_z
_atom_site_U_iso_or_equiv
_atom_site_type_symbol
_atom_site_attached_hydrogens
U(1) 0.52670 0.23710 0.83720 0.02500 U 0
U(2) 0.02670 0.28430 0.73010 0.02400 U 0
U(3) 0.02570 0.19520 0.94830 0.02400 U 0
Ca(1) 0.94100 0.51740 0.78480 0.04300 Ca 0
C(1) 0.53200 0.31750 0.66560 0.00100 C 0
C(2) 0.52700 0.16880 0.01500 0.00600 C 0
O(1) 0.02300 0.28800 0.99000 0.04900 O 0
O(2) 0.04000 0.35090 0.59660 0.01500 O 0
O(3) 0.51300 0.14400 0.79000 0.04900 O 0
Wat(4) -0.08800 0.45500 0.93500 0.05900 O 2
O(5) 0.01300 0.37460 0.77800 0.05400 O 0
O(6) -0.31600 0.17640 0.96900 0.03600 O 0
O(7) 0.84400 0.23400 0.83300 0.03700 O 0
O(8) 0.02800 0.14510 0.09400 0.03500 O 0
O(9) 0.68400 0.29200 0.70040 0.03000 O 0
O(10) 0.37000 0.30220 0.70740 0.03200 O 0
O(11) 0.20700 0.23800 0.83480 0.02900 O 0
O(12) 0.54100 0.33140 0.89040 0.03600 O 0
O(13) 0.37100 0.18670 0.97760 0.02100 O 0
O(14) 0.03600 0.09930 0.90980 0.03000 O 0
Wat(15) 0.78600 0.60700 0.88800 0.04100 O 2
Wat(16) 0.23900 0.49300 0.69000 0.05500 O 2
Wat(17) 0.20300 0.57100 0.86900 0.06200 O 2
Wat(18) 0.80800 0.49800 0.63900 0.05200 O 2
Wat(19) 0.59000 0.47600 0.79800 0.08200 O 2
O(20) 0.03800 0.19980 0.66990 0.03300 O 0

loop_
_cod_changelog_entry_id
_cod_changelog_entry_author
_cod_changelog_entry_date
_cod_changelog_entry_text
1
;cod-tools version 3.8.0
Id: cif_guess_AMCSD_atom_types 9581 2023-05-17 12:35:41Z saulius
;
2023-05-23T09:15:13+03:00
;Derived atom types and hydrogen counts
from atom names that follow the AMCSD naming convention
(Wat == water, O-H == hydroxyl).
;

loop_
_cod_related_entry_id
_cod_related_entry_database
_cod_related_entry_code
1 AMCSD 0003131
